data_1522163
loop_
_publ_author_name
'Wengert, S.'
'Nesper, R.'

_publ_section_title
;
 Ba3 Si I2, a double salt of barium iodide and the Zintl phase Ba2 Si
;
_journal_name_full 'Journal of Solid State Chemistry'
_journal_page_first 460
_journal_page_last 465
_journal_volume 152
_journal_year 2000
_chemical_formula_sum 'Ba3 Ge I2'
_chemical_name_systematic 'Ba3 I2 Ge'
_space_group_IT_number 70
_symmetry_space_group_name_Hall '-F 2uv 2vw'
_symmetry_space_group_name_H-M 'F d d d :2'
_cell_angle_alpha 90
_cell_angle_beta 90
_cell_angle_gamma 90
_cell_formula_units_Z 16
_cell_length_a 10.064
_cell_length_b 14.082
_cell_length_c 29.605
_cell_volume 4195.658
_citation_journal_id_ASTM JSSCBI
_cod_data_source_file Wengert_JSSCBI_2000_1913.cif
_cod_data_source_block Ba3Ge1I2
_cod_original_cell_volume 4195.657
_cod_original_formula_sum 'Ba3 Ge1 I2'
_cod_database_code 1522163

loop_
_symmetry_equiv_pos_as_xyz
x,y,z
-x+1/4,-y+1/4,z
x,-y+1/4,-z+1/4
-x+1/4,y,-z+1/4
-x,-y,-z
x-1/4,y-1/4,-z
-x,y-1/4,z-1/4
x-1/4,-y,z-1/4
x,y+1/2,z+1/2
-x+1/4,-y+3/4,z+1/2
x,-y+3/4,-z+3/4
-x+1/4,y+1/2,-z+3/4
-x,-y+1/2,-z+1/2
x-1/4,y+1/4,-z+1/2
-x,y+1/4,z+1/4
x-1/4,-y+1/2,z+1/4
x+1/2,y,z+1/2
-x+3/4,-y+1/4,z+1/2
x+1/2,-y+1/4,-z+3/4
-x+3/4,y,-z+3/4
-x+1/2,-y,-z+1/2
x+1/4,y-1/4,-z+1/2
-x+1/2,y-1/4,z+1/4
x+1/4,-y,z+1/4
x+1/2,y+1/2,z
-x+3/4,-y+3/4,z
x+1/2,-y+3/4,-z+1/4
-x+3/4,y+1/2,-z+1/4
-x+1/2,-y+1/2,-z
x+1/4,y+1/4,-z
-x+1/2,y+1/4,z-1/4
x+1/4,-y+1/2,z-1/4

loop_
_atom_site_label
_atom_site_type_symbol
_atom_site_fract_x
_atom_site_fract_y
_atom_site_fract_z
_atom_site_occupancy
_atom_site_U_iso_or_equiv
I2 I-1 0.125 0.125 0.8792 1 0.0
Ba2 Ba+2 0.6405 0.3564 0.0341 1 0.0
Ge1 Ge-4 0.125 0.125 0.7091 1 0.0
I1 I-1 0.125 0.125 0.048 1 0.0
Ba1 Ba+2 0.8347 0.125 0.125 1 0.0
